data_7105208
loop_
_publ_author_name
'Dechambenoit, Pierre'
'Ferlay, Sylvie'
'Kyritsakas, Nathalie'
'Hosseini, Mir Wais'

_publ_section_title
;
 Molecular tectonics: crystal engineering of mixed valence
 Fe(II)/Fe(III) solid solutions.
;
_journal_issue 6
_journal_name_full 'Chemical communications (Cambridge, England)'
_journal_page_first 868
_journal_page_last 870
_journal_paper_doi 10.1039/b919478a
_journal_volume 46
_journal_year 2010
_chemical_formula_moiety '3(C26 H44 N4), 2(C6 Cs0.83 Fe N6)'
_chemical_formula_sum 'C90 H132 Cs1.66 Fe2 N24'
_chemical_formula_weight 1880.40
_chemical_name_systematic
;
?
;
_space_group_IT_number 147
_symmetry_cell_setting trigonal
_symmetry_space_group_name_Hall '-P 3'
_symmetry_space_group_name_H-M 'P -3'
_atom_sites_solution_hydrogens geom
_atom_sites_solution_primary direct
_atom_sites_solution_secondary difmap
_audit_creation_method SHELXL-97
_cell_angle_alpha 90.00
_cell_angle_beta 90.00
_cell_angle_gamma 120.00
_cell_formula_units_Z 1
_cell_length_a 18.0505(4)
_cell_length_b 18.0505(4)
_cell_length_c 8.4055(4)
_cell_measurement_reflns_used 3790
_cell_measurement_temperature 173(2)
_cell_measurement_theta_max 25.53
_cell_measurement_theta_min 2.26
_cell_volume 2371.77(14)
_computing_structure_refinement 'SHELXL-97 (Sheldrick, 1997)'
_computing_structure_solution 'SHELXS-97 (Sheldrick, 1990)'
_diffrn_ambient_temperature 173(2)
_diffrn_measured_fraction_theta_full 0.982
_diffrn_measured_fraction_theta_max 0.982
_diffrn_measurement_device_type 'CCD area detector'
_diffrn_measurement_method 'phi and omega scans'
_diffrn_radiation_monochromator graphite
_diffrn_radiation_source 'fine-focus sealed tube'
_diffrn_radiation_type MoK\a
_diffrn_radiation_wavelength 0.71073
_diffrn_reflns_av_R_equivalents 0.0438
_diffrn_reflns_av_sigmaI/netI 0.0518
_diffrn_reflns_limit_h_max 25
_diffrn_reflns_limit_h_min -25
_diffrn_reflns_limit_k_max 18
_diffrn_reflns_limit_k_min -18
_diffrn_reflns_limit_l_max 11
_diffrn_reflns_limit_l_min -11
_diffrn_reflns_number 17497
_diffrn_reflns_theta_full 30.01
_diffrn_reflns_theta_max 30.01
_diffrn_reflns_theta_min 1.30
_exptl_absorpt_coefficient_mu 0.984
_exptl_absorpt_correction_T_max 0.8964
_exptl_absorpt_correction_T_min 0.8869
_exptl_absorpt_correction_type multi-scan
_exptl_absorpt_process_details sadabs
_exptl_crystal_colour orange
_exptl_crystal_density_diffrn 1.316
_exptl_crystal_density_method 'not measured'
_exptl_crystal_description prism
_exptl_crystal_F_000 980
_exptl_crystal_size_max 0.11
_exptl_crystal_size_mid 0.10
_exptl_crystal_size_min 0.10
_refine_diff_density_max 0.550
_refine_diff_density_min -1.757
_refine_diff_density_rms 0.186
_refine_ls_extinction_method none
_refine_ls_goodness_of_fit_ref 1.234
_refine_ls_hydrogen_treatment constr
_refine_ls_matrix_type full
_refine_ls_number_parameters 201
_refine_ls_number_reflns 4538
_refine_ls_number_restraints 4
_refine_ls_restrained_S_all 1.233
_refine_ls_R_factor_all 0.0940
_refine_ls_R_factor_gt 0.0686
_refine_ls_shift/su_max 0.008
_refine_ls_shift/su_mean 0.001
_refine_ls_structure_factor_coef Fsqd
_refine_ls_weighting_details 'calc w=1/[\s^2^(Fo^2^)+(0.0888P)^2^+8.4272P] where P=(Fo^2^+2Fc^2^)/3'
_refine_ls_weighting_scheme calc
_refine_ls_wR_factor_gt 0.2132
_refine_ls_wR_factor_ref 0.2329
_reflns_number_gt 3420
_reflns_number_total 4538
_reflns_threshold_expression >2sigma(I)
_cod_data_source_file b919478a.txt
_cod_data_source_block e1138a
_cod_depositor_comments
;
The following automatic conversions were performed:
'_symmetry_cell_setting' value 'Trigonal' changed to 'trigonal' according
to '/home/saulius/struct/CIF-dictionaries/cif_core.dic' dictionary named
'cif_core.dic' version 2.4.1 from 2010-06-29.

Automatic conversion script
Id: cif_fix_enum 1527 2010-12-29 10:47:43Z saulius 
;
_cod_original_sg_symbol_H-M P-3
_cod_database_code 7105208

loop_
_symmetry_equiv_pos_as_xyz
'x, y, z'
'-y, x-y, z'
'-x+y, -x, z'
'-x, -y, -z'
'y, -x+y, -z'
'x-y, x, -z'

loop_
_atom_site_label
_atom_site_type_symbol
_atom_site_fract_x
_atom_site_fract_y
_atom_site_fract_z
_atom_site_U_iso_or_equiv
_atom_site_adp_type
_atom_site_occupancy
_atom_site_symmetry_multiplicity
_atom_site_calc_flag
_atom_site_refinement_flags
_atom_site_disorder_assembly
_atom_site_disorder_group
C1 C 0.3979(3) 0.9451(3) 0.7178(6) 0.0279(10) Uani 1 1 d . . .
N1 N 0.3289(3) 0.8676(3) 0.7195(5) 0.0287(9) Uani 1 1 d . . .
H1 H 0.3177 0.8359 0.8054 0.034 Uiso 1 1 calc R . .
C2 C 0.2710(4) 0.8332(3) 0.5836(6) 0.0300(11) Uani 1 1 d . . .
H2A H 0.2121 0.7943 0.6220 0.036 Uiso 1 1 calc R . .
H2B H 0.2883 0.7997 0.5156 0.036 Uiso 1 1 calc R . .
C3 C 0.2722(4) 0.9050(4) 0.4857(6) 0.0309(11) Uani 1 1 d . B .
C4 C 0.3658(4) 0.9696(4) 0.4476(6) 0.0330(12) Uani 1 1 d . . .
H4A H 0.3886 0.9436 0.3728 0.040 Uiso 1 1 calc R . .
H4B H 0.3693 1.0204 0.3953 0.040 Uiso 1 1 calc R . .
N2 N 0.4178(3) 0.9962(3) 0.5926(5) 0.0289(9) Uani 1 1 d . . .
H2 H 0.4636 1.0475 0.5967 0.035 Uiso 1 1 calc R . .
C5 C 0.2361(4) 0.9533(4) 0.5800(7) 0.0330(11) Uani 1 1 d . . .
H5A H 0.2705 0.9762 0.6782 0.040 Uiso 1 1 calc R . .
H5B H 0.2446 1.0029 0.5155 0.040 Uiso 1 1 calc R . .
C6 C 0.1413(4) 0.9019(5) 0.6276(10) 0.0506(17) Uani 1 1 d . . .
H6A H 0.1066 0.8725 0.5326 0.061 Uiso 1 1 calc R . .
H6B H 0.1334 0.8576 0.7061 0.061 Uiso 1 1 calc R . .
C7 C 0.1101(6) 0.9579(6) 0.6981(11) 0.059(2) Uani 1 1 d . . .
H7A H 0.1429 0.9856 0.7944 0.089 Uiso 1 1 calc R . .
H7B H 0.0493 0.9229 0.7253 0.089 Uiso 1 1 calc R . .
H7C H 0.1175 1.0016 0.6207 0.089 Uiso 1 1 calc R . .
C8 C 0.2229(4) 0.8630(4) 0.3309(7) 0.0390(13) Uani 1 1 d D . .
H8A H 0.2499 0.8345 0.2745 0.047 Uiso 1 1 calc R A 1
H8B H 0.1629 0.8196 0.3556 0.047 Uiso 1 1 calc R A 1
C9 C 0.226(10) 0.935(5) 0.226(10) 0.07(2) Uani 0.26(15) 1 d PD B 1
H9A H 0.1917 0.9578 0.2763 0.082 Uiso 0.26(15) 1 calc PR B 1
H9B H 0.2852 0.9818 0.2140 0.082 Uiso 0.26(15) 1 calc PR B 1
C10 C 0.188(6) 0.896(4) 0.063(9) 0.043(12) Uani 0.26(15) 1 d PD B 1
H10A H 0.2275 0.8837 0.0059 0.065 Uiso 0.26(15) 1 calc PR B 1
H10B H 0.1783 0.9367 0.0021 0.065 Uiso 0.26(15) 1 calc PR B 1
H10C H 0.1331 0.8429 0.0782 0.065 Uiso 0.26(15) 1 calc PR B 1
C9A C 0.214(3) 0.921(2) 0.206(4) 0.055(6) Uani 0.74(15) 1 d PD B 2
H9A1 H 0.1854 0.9502 0.2556 0.067 Uiso 0.74(15) 1 calc PR B 2
H9A2 H 0.2710 0.9653 0.1695 0.067 Uiso 0.74(15) 1 calc PR B 2
C10A C 0.161(4) 0.870(5) 0.063(4) 0.071(10) Uani 0.74(15) 1 d PD B 2
H10D H 0.1867 0.8373 0.0187 0.107 Uiso 0.74(15) 1 calc PR B 2
H10E H 0.1610 0.9086 -0.0173 0.107 Uiso 0.74(15) 1 calc PR B 2
H10F H 0.1025 0.8299 0.0973 0.107 Uiso 0.74(15) 1 calc PR B 2
C11 C 0.4514(3) 0.9744(3) 0.8630(6) 0.0282(10) Uani 1 1 d . . .
C12 C 0.4742(4) 0.9189(3) 0.9362(6) 0.0304(11) Uani 1 1 d . . .
H12 H 0.4569 0.8642 0.8918 0.037 Uiso 1 1 calc R . .
C13 C 0.5230(3) 0.9453(3) 1.0761(7) 0.0301(11) Uani 1 1 d . . .
H13 H 0.5383 0.9083 1.1286 0.036 Uiso 1 1 calc R . .
Fe1 Fe 0.3333 0.6667 0.21544(14) 0.0224(3) Uani 1 3 d S . .
C14 C 0.4001(3) 0.7670(3) 0.3434(6) 0.0242(9) Uani 1 1 d . . .
N3 N 0.4436(3) 0.8283(3) 0.4206(5) 0.0320(10) Uani 1 1 d . . .
C15 C 0.4297(3) 0.7033(3) 0.0764(6) 0.0247(9) Uani 1 1 d . . .
N4 N 0.2738(3) 0.7568(3) 0.9797(6) 0.0331(10) Uani 1 1 d . . .
Cs1 Cs 0.3333 0.6667 0.69670(7) 0.0282(2) Uani 0.822(5) 3 d SP . .

loop_
_atom_site_aniso_label
_atom_site_aniso_U_11
_atom_site_aniso_U_22
_atom_site_aniso_U_33
_atom_site_aniso_U_23
_atom_site_aniso_U_13
_atom_site_aniso_U_12
C1 0.024(2) 0.021(2) 0.035(2) 0.0008(19) -0.0022(19) 0.008(2)
N1 0.030(2) 0.020(2) 0.032(2) 0.0002(16) -0.0037(17) 0.0089(18)
C2 0.027(3) 0.026(3) 0.035(3) 0.000(2) -0.003(2) 0.011(2)
C3 0.026(3) 0.032(3) 0.034(2) 0.001(2) -0.001(2) 0.013(2)
C4 0.031(3) 0.033(3) 0.031(2) 0.007(2) -0.001(2) 0.013(2)
N2 0.025(2) 0.020(2) 0.034(2) 0.0030(16) -0.0026(17) 0.0064(17)
C5 0.030(3) 0.026(3) 0.043(3) -0.003(2) -0.003(2) 0.014(2)
C6 0.035(3) 0.048(4) 0.066(4) -0.015(3) 0.000(3) 0.019(3)
C7 0.052(5) 0.063(5) 0.074(5) 0.004(4) 0.010(4) 0.038(4)
C8 0.040(3) 0.043(3) 0.039(3) -0.007(2) -0.009(2) 0.024(3)
C9 0.10(5) 0.08(4) 0.04(2) -0.01(2) -0.04(3) 0.05(4)
C10 0.05(3) 0.03(2) 0.05(2) -0.008(17) -0.017(19) 0.02(2)
C9A 0.071(14) 0.060(10) 0.045(10) 0.001(7) -0.019(10) 0.040(10)
C10A 0.09(2) 0.10(3) 0.059(9) -0.033(13) -0.043(12) 0.07(2)
C11 0.026(3) 0.024(2) 0.033(2) 0.0025(19) -0.0029(19) 0.012(2)
C12 0.030(3) 0.024(3) 0.036(3) -0.001(2) -0.003(2) 0.013(2)
C13 0.026(3) 0.026(3) 0.037(3) 0.002(2) -0.004(2) 0.012(2)
Fe1 0.0193(4) 0.0193(4) 0.0286(6) 0.000 0.000 0.0097(2)
C14 0.023(2) 0.022(2) 0.029(2) 0.0014(17) 0.0025(18) 0.0127(19)
N3 0.034(3) 0.028(2) 0.032(2) 0.0007(17) -0.0016(18) 0.014(2)
C15 0.023(2) 0.023(2) 0.030(2) -0.0028(17) -0.0034(18) 0.012(2)
N4 0.034(3) 0.029(2) 0.040(2) 0.0076(19) 0.0030(19) 0.019(2)
Cs1 0.0295(3) 0.0295(3) 0.0256(3) 0.000 0.000 0.01474(14)

loop_
_atom_type_symbol
_atom_type_description
_atom_type_scat_dispersion_real
_atom_type_scat_dispersion_imag
_atom_type_scat_source
C C 0.0033 0.0016 'International Tables Vol C Tables 4.2.6.8 and 6.1.1.4'
Cs Cs -0.3680 2.1192 'International Tables Vol C Tables 4.2.6.8 and 6.1.1.4'
Fe Fe 0.3463 0.8444 'International Tables Vol C Tables 4.2.6.8 and 6.1.1.4'
N N 0.0061 0.0033 'International Tables Vol C Tables 4.2.6.8 and 6.1.1.4'
H H 0.0000 0.0000 'International Tables Vol C Tables 4.2.6.8 and 6.1.1.4'

loop_
_geom_angle_atom_site_label_1
_geom_angle_atom_site_label_2
_geom_angle_atom_site_label_3
_geom_angle
_geom_angle_site_symmetry_1
_geom_angle_site_symmetry_3
_geom_angle_publ_flag
N2 C1 N1 121.8(5) . . ?
N2 C1 C11 120.3(5) . . ?
N1 C1 C11 117.9(5) . . ?
C1 N1 C2 122.3(5) . . ?
C1 N1 H1 118.9 . . ?
C2 N1 H1 118.9 . . ?
N1 C2 C3 110.9(4) . . ?
N1 C2 H2A 109.5 . . ?
C3 C2 H2A 109.5 . . ?
N1 C2 H2B 109.5 . . ?
C3 C2 H2B 109.5 . . ?
H2A C2 H2B 108.0 . . ?
C2 C3 C4 107.6(5) . . ?
C2 C3 C5 111.8(5) . . ?
C4 C3 C5 107.1(5) . . ?
C2 C3 C8 106.1(5) . . ?
C4 C3 C8 110.1(5) . . ?
C5 C3 C8 114.0(5) . . ?
N2 C4 C3 111.0(4) . . ?
N2 C4 H4A 109.4 . . ?
C3 C4 H4A 109.4 . . ?
N2 C4 H4B 109.4 . . ?
C3 C4 H4B 109.4 . . ?
H4A C4 H4B 108.0 . . ?
C1 N2 C4 121.7(4) . . ?
C1 N2 H2 119.1 . . ?
C4 N2 H2 119.1 . . ?
C6 C5 C3 116.7(5) . . ?
C6 C5 H5A 108.1 . . ?
C3 C5 H5A 108.1 . . ?
C6 C5 H5B 108.1 . . ?
C3 C5 H5B 108.1 . . ?
H5A C5 H5B 107.3 . . ?
C7 C6 C5 112.1(6) . . ?
C7 C6 H6A 109.2 . . ?
C5 C6 H6A 109.2 . . ?
C7 C6 H6B 109.2 . . ?
C5 C6 H6B 109.2 . . ?
H6A C6 H6B 107.9 . . ?
C6 C7 H7A 109.5 . . ?
C6 C7 H7B 109.5 . . ?
H7A C7 H7B 109.5 . . ?
C6 C7 H7C 109.5 . . ?
H7A C7 H7C 109.5 . . ?
H7B C7 H7C 109.5 . . ?
C9 C8 C3 107(4) . . ?
C9 C8 C9A 11(4) . . ?
C3 C8 C9A 118.1(18) . . ?
C9 C8 H8A 110.2 . . ?
C3 C8 H8A 110.2 . . ?
C9A C8 H8A 105.9 . . ?
C9 C8 H8B 110.2 . . ?
C3 C8 H8B 110.2 . . ?
C9A C8 H8B 103.4 . . ?
H8A C8 H8B 108.5 . . ?
C10 C9 C8 108(5) . . ?
C10 C9 H9A 110.1 . . ?
C8 C9 H9A 110.1 . . ?
C10 C9 H9B 110.2 . . ?
C8 C9 H9B 110.1 . . ?
H9A C9 H9B 108.4 . . ?
C10A C9A C8 112(2) . . ?
C10A C9A H9A1 109.3 . . ?
C8 C9A H9A1 109.3 . . ?
C10A C9A H9A2 109.3 . . ?
C8 C9A H9A2 109.3 . . ?
H9A1 C9A H9A2 108.0 . . ?
C9A C10A H10D 109.5 . . ?
C9A C10A H10E 109.5 . . ?
H10D C10A H10E 109.5 . . ?
C9A C10A H10F 109.5 . . ?
H10D C10A H10F 109.5 . . ?
H10E C10A H10F 109.5 . . ?
C13 C11 C12 121.5(5) 4_677 . ?
C13 C11 C1 119.8(5) 4_677 . ?
C12 C11 C1 118.6(5) . . ?
C13 C12 C11 119.0(5) . . ?
C13 C12 H12 120.5 . . ?
C11 C12 H12 120.5 . . ?
C11 C13 C12 119.5(5) 4_677 . ?
C11 C13 H13 120.2 4_677 . ?
C12 C13 H13 120.2 . . ?
C15 Fe1 C15 86.7(2) 3_565 . ?
C15 Fe1 C15 86.7(2) 3_565 2_665 ?
C15 Fe1 C15 86.7(2) . 2_665 ?
C15 Fe1 C14 92.4(2) 3_565 2_665 ?
C15 Fe1 C14 175.7(2) . 2_665 ?
C15 Fe1 C14 89.0(2) 2_665 2_665 ?
C15 Fe1 C14 175.7(2) 3_565 . ?
C15 Fe1 C14 89.0(2) . . ?
C15 Fe1 C14 92.3(2) 2_665 . ?
C14 Fe1 C14 91.8(2) 2_665 . ?
C15 Fe1 C14 89.0(2) 3_565 3_565 ?
C15 Fe1 C14 92.4(2) . 3_565 ?
C15 Fe1 C14 175.7(2) 2_665 3_565 ?
C14 Fe1 C14 91.8(2) 2_665 3_565 ?
C14 Fe1 C14 91.8(2) . 3_565 ?
C15 Fe1 Cs1 127.54(15) 3_565 . ?
C15 Fe1 Cs1 127.54(15) . . ?
C15 Fe1 Cs1 127.53(15) 2_665 . ?
C14 Fe1 Cs1 56.05(15) 2_665 . ?
C14 Fe1 Cs1 56.05(15) . . ?
C14 Fe1 Cs1 56.05(15) 3_565 . ?
C15 Fe1 Cs1 52.46(15) 3_565 1_554 ?
C15 Fe1 Cs1 52.46(15) . 1_554 ?
C15 Fe1 Cs1 52.47(15) 2_665 1_554 ?
C14 Fe1 Cs1 123.95(15) 2_665 1_554 ?
C14 Fe1 Cs1 123.95(15) . 1_554 ?
C14 Fe1 Cs1 123.95(15) 3_565 1_554 ?
Cs1 Fe1 Cs1 180.0 . 1_554 ?
N3 C14 Fe1 177.6(5) . . ?
N3 C14 Cs1 84.9(3) . . ?
Fe1 C14 Cs1 95.69(18) . . ?
C14 N3 Cs1 75.3(3) . . ?
N4 C15 Fe1 172.9(5) 3_564 . ?
N4 C15 Cs1 71.2(3) 3_564 1_554 ?
Fe1 C15 Cs1 102.06(18) . 1_554 ?
C15 N4 Cs1 89.5(4) 2_666 . ?
N4 Cs1 N4 75.08(12) 2_665 3_565 ?
N4 Cs1 N4 75.08(12) 2_665 . ?
N4 Cs1 N4 75.08(12) 3_565 . ?
N4 Cs1 C14 163.38(12) 2_665 . ?
N4 Cs1 C14 116.05(12) 3_565 . ?
N4 Cs1 C14 118.70(11) . . ?
N4 Cs1 C14 118.70(11) 2_665 2_665 ?
N4 Cs1 C14 163.38(12) 3_565 2_665 ?
N4 Cs1 C14 116.05(12) . 2_665 ?
C14 Cs1 C14 48.42(14) . 2_665 ?
N4 Cs1 C14 116.05(12) 2_665 3_565 ?
N4 Cs1 C14 118.70(11) 3_565 3_565 ?
N4 Cs1 C14 163.38(12) . 3_565 ?
C14 Cs1 C14 48.42(14) . 3_565 ?
C14 Cs1 C14 48.42(14) 2_665 3_565 ?
N4 Cs1 N3 104.77(11) 2_665 2_665 ?
N4 Cs1 N3 175.01(11) 3_565 2_665 ?
N4 Cs1 N3 100.01(12) . 2_665 ?
C14 Cs1 N3 65.27(12) . 2_665 ?
C14 Cs1 N3 19.80(11) 2_665 2_665 ?
C14 Cs1 N3 65.98(11) 3_565 2_665 ?
N4 Cs1 N3 100.01(12) 2_665 3_565 ?
N4 Cs1 N3 104.77(11) 3_565 3_565 ?
N4 Cs1 N3 175.01(11) . 3_565 ?
C14 Cs1 N3 65.98(11) . 3_565 ?
C14 Cs1 N3 65.27(12) 2_665 3_565 ?
C14 Cs1 N3 19.80(11) 3_565 3_565 ?
N3 Cs1 N3 80.19(12) 2_665 3_565 ?
N4 Cs1 N3 175.01(11) 2_665 . ?
N4 Cs1 N3 100.01(12) 3_565 . ?
N4 Cs1 N3 104.77(11) . . ?
C14 Cs1 N3 19.80(11) . . ?
C14 Cs1 N3 65.98(11) 2_665 . ?
C14 Cs1 N3 65.27(12) 3_565 . ?
N3 Cs1 N3 80.20(12) 2_665 . ?
N3 Cs1 N3 80.19(12) 3_565 . ?
N4 Cs1 C15 19.25(11) 2_665 3_566 ?
N4 Cs1 C15 60.99(12) 3_565 3_566 ?
N4 Cs1 C15 60.30(12) . 3_566 ?
C14 Cs1 C15 176.91(12) . 3_566 ?
C14 Cs1 C15 134.62(12) 2_665 3_566 ?
C14 Cs1 C15 133.19(12) 3_565 3_566 ?
N3 Cs1 C15 117.60(11) 2_665 3_566 ?
N3 Cs1 C15 115.13(11) 3_565 3_566 ?
N3 Cs1 C15 157.31(12) . 3_566 ?
N4 Cs1 C15 60.31(12) 2_665 1_556 ?
N4 Cs1 C15 19.25(11) 3_565 1_556 ?
N4 Cs1 C15 60.99(12) . 1_556 ?
C14 Cs1 C15 133.19(12) . 1_556 ?
C14 Cs1 C15 176.92(12) 2_665 1_556 ?
C14 Cs1 C15 134.62(12) 3_565 1_556 ?
N3 Cs1 C15 157.31(11) 2_665 1_556 ?
N3 Cs1 C15 117.59(11) 3_565 1_556 ?
N3 Cs1 C15 115.12(11) . 1_556 ?
C15 Cs1 C15 43.74(14) 3_566 1_556 ?
N4 Cs1 C15 60.99(12) 2_665 2_666 ?
N4 Cs1 C15 60.31(12) 3_565 2_666 ?
N4 Cs1 C15 19.25(11) . 2_666 ?
C14 Cs1 C15 134.62(12) . 2_666 ?
C14 Cs1 C15 133.18(12) 2_665 2_666 ?
C14 Cs1 C15 176.92(12) 3_565 2_666 ?
N3 Cs1 C15 115.12(11) 2_665 2_666 ?
N3 Cs1 C15 157.31(11) 3_565 2_666 ?
N3 Cs1 C15 117.59(11) . 2_666 ?
C15 Cs1 C15 43.74(14) 3_566 2_666 ?
C15 Cs1 C15 43.75(14) 1_556 2_666 ?

loop_
_geom_bond_atom_site_label_1
_geom_bond_atom_site_label_2
_geom_bond_distance
_geom_bond_site_symmetry_2
_geom_bond_publ_flag
C1 N2 1.325(7) . ?
C1 N1 1.329(7) . ?
C1 C11 1.480(7) . ?
N1 C2 1.460(7) . ?
N1 H1 0.8800 . ?
C2 C3 1.526(8) . ?
C2 H2A 0.9900 . ?
C2 H2B 0.9900 . ?
C3 C4 1.532(8) . ?
C3 C5 1.543(8) . ?
C3 C8 1.545(8) . ?
C4 N2 1.465(7) . ?
C4 H4A 0.9900 . ?
C4 H4B 0.9900 . ?
N2 H2 0.8800 . ?
C5 C6 1.536(9) . ?
C5 H5A 0.9900 . ?
C5 H5B 0.9900 . ?
C6 C7 1.503(10) . ?
C6 H6A 0.9900 . ?
C6 H6B 0.9900 . ?
C7 H7A 0.9800 . ?
C7 H7B 0.9800 . ?
C7 H7C 0.9800 . ?
C8 C9 1.54(2) . ?
C8 C9A 1.550(13) . ?
C8 H8A 0.9900 . ?
C8 H8B 0.9900 . ?
C9 C10 1.53(2) . ?
C9 H9A 0.9900 . ?
C9 H9B 0.9900 . ?
C10 H10A 0.9800 . ?
C10 H10B 0.9800 . ?
C10 H10C 0.9800 . ?
C9A C10A 1.518(16) . ?
C9A H9A1 0.9900 . ?
C9A H9A2 0.9900 . ?
C10A H10D 0.9800 . ?
C10A H10E 0.9800 . ?
C10A H10F 0.9800 . ?
C11 C13 1.380(8) 4_677 ?
C11 C12 1.402(7) . ?
C12 C13 1.402(7) . ?
C12 H12 0.9500 . ?
C13 C11 1.380(8) 4_677 ?
C13 H13 0.9500 . ?
Fe1 C15 1.918(5) 3_565 ?
Fe1 C15 1.918(5) . ?
Fe1 C15 1.918(5) 2_665 ?
Fe1 C14 1.925(5) 2_665 ?
Fe1 C14 1.925(5) . ?
Fe1 C14 1.925(5) 3_565 ?
Fe1 Cs1 4.0452(13) . ?
Fe1 Cs1 4.3603(13) 1_554 ?
C14 N3 1.181(7) . ?
C14 Cs1 3.372(5) . ?
N3 Cs1 3.472(5) . ?
C15 N4 1.166(7) 3_564 ?
C15 Cs1 3.536(5) 1_554 ?
N4 C15 1.166(7) 2_666 ?
N4 Cs1 3.347(5) . ?
Cs1 N4 3.347(5) 2_665 ?
Cs1 N4 3.347(5) 3_565 ?
Cs1 C14 3.372(5) 2_665 ?
Cs1 C14 3.372(5) 3_565 ?
Cs1 N3 3.472(5) 2_665 ?
Cs1 N3 3.472(5) 3_565 ?
Cs1 C15 3.536(5) 3_566 ?
Cs1 C15 3.536(5) 1_556 ?
Cs1 C15 3.536(5) 2_666 ?
